data_4123416
loop_
_publ_author_name
'Fang, Lei'
'Im, Jino'
'Stoumpos, Constantinos C.'
'Shi, Fengyuan'
'Dravid, Vinayak'
'Leroux, Maxime'
'Freeman, Arthur J.'
'Kwok, Wai-Kwong'
'Chung, Duck Young'
'Kanatzidis, Mercouri'

_publ_section_title
;
 Two-Dimensional Mineral [Pb2BiS3][AuTe2]: High-Mobility Charge Carriers
 in Single-Atom-Thick Layers.
;
_journal_issue 6
_journal_name_full 'Journal of the American Chemical Society'
_journal_page_first 2311
_journal_page_last 2317
_journal_paper_doi 10.1021/ja5111688
_journal_volume 137
_journal_year 2015
_chemical_formula_sum 'Au Bi Pb2 S3 Te2'
_chemical_formula_weight 1171.71
_chemical_name_systematic
; 
 ? 
;
_space_group_IT_number 59
_symmetry_space_group_name_Hall '-P 2ab 2a'
_symmetry_space_group_name_H-M 'P m m n :2'
_atom_sites_solution_hydrogens geom
_atom_sites_solution_primary direct
_atom_sites_solution_secondary difmap
_audit_creation_method SHELXL-97
_cell_angle_alpha 90.00
_cell_angle_beta 90.00
_cell_angle_gamma 90.00
_cell_formula_units_Z 2
_cell_length_a 12.3722(16)
_cell_length_b 4.0997(7)
_cell_length_c 9.3435(14)
_cell_measurement_temperature 293(2)
_cell_volume 473.92(12)
_computing_structure_refinement 'SHELXL-97 (Sheldrick, 2008)'
_computing_structure_solution 'SHELXS-97 (Sheldrick, 2008)'
_diffrn_ambient_temperature 293(2)
_diffrn_measured_fraction_theta_full 1.000
_diffrn_measured_fraction_theta_max 1.000
_diffrn_radiation_monochromator graphite
_diffrn_radiation_source 'fine-focus sealed tube'
_diffrn_radiation_type MoK\a
_diffrn_radiation_wavelength 0.71073
_diffrn_reflns_av_R_equivalents 0.1349
_diffrn_reflns_av_sigmaI/netI 0.0729
_diffrn_reflns_limit_h_max 14
_diffrn_reflns_limit_h_min -14
_diffrn_reflns_limit_k_max 4
_diffrn_reflns_limit_k_min -4
_diffrn_reflns_limit_l_max 10
_diffrn_reflns_limit_l_min -11
_diffrn_reflns_number 2971
_diffrn_reflns_theta_full 24.98
_diffrn_reflns_theta_max 24.98
_diffrn_reflns_theta_min 2.18
_exptl_absorpt_coefficient_mu 75.968
_exptl_crystal_density_diffrn 8.211
_exptl_crystal_density_method 'not measured'
_exptl_crystal_F_000 956
_refine_diff_density_max 6.574
_refine_diff_density_min -2.139
_refine_diff_density_rms 0.678
_refine_ls_extinction_method none
_refine_ls_goodness_of_fit_ref 1.053
_refine_ls_hydrogen_treatment mixed
_refine_ls_matrix_type full
_refine_ls_number_parameters 31
_refine_ls_number_reflns 505
_refine_ls_number_restraints 0
_refine_ls_restrained_S_all 1.053
_refine_ls_R_factor_all 0.0867
_refine_ls_R_factor_gt 0.0632
_refine_ls_shift/su_max 0.022
_refine_ls_shift/su_mean 0.005
_refine_ls_structure_factor_coef Fsqd
_refine_ls_weighting_details 'calc w=1/[\s^2^(Fo^2^)+(0.0835P)^2^+0.0000P] where P=(Fo^2^+2Fc^2^)/3'
_refine_ls_weighting_scheme calc
_refine_ls_wR_factor_gt 0.1465
_refine_ls_wR_factor_ref 0.1565
_reflns_number_gt 374
_reflns_number_total 505
_reflns_threshold_expression >2sigma(I)
_cod_data_source_file ja5111688_si_001.cif
_cod_data_source_block pb2bis3aute2_pmmn
_cod_depositor_comments 'Adding full bibliography for 4123416.cif.'
_cod_database_code 4123416

loop_
_symmetry_equiv_pos_as_xyz
'x, y, z'
'-x+1/2, -y+1/2, z'
'-x, y+1/2, -z'
'x+1/2, -y, -z'
'-x, -y, -z'
'x-1/2, y-1/2, -z'
'x, -y-1/2, z'
'-x-1/2, y, z'

loop_
_atom_site_label
_atom_site_type_symbol
_atom_site_fract_x
_atom_site_fract_y
_atom_site_fract_z
_atom_site_U_iso_or_equiv
_atom_site_adp_type
_atom_site_occupancy
_atom_site_symmetry_multiplicity
_atom_site_calc_flag
_atom_site_refinement_flags
Pb1 Pb 0.42087(14) 0.2500 0.31921(18) 0.0381(6) Uani 1 2 d S
Au1 Au 0.2500 0.2500 -0.0039(2) 0.0288(7) Uani 1 4 d S
Bi1 Bi 0.7500 0.2500 0.3497(3) 0.0352(7) Uani 1 4 d S
Te1 Te 0.3936(2) -0.2500 -0.0059(3) 0.0325(7) Uani 1 2 d S
S1 S 0.4137(7) 0.2500 0.6183(10) 0.0226(19) Uani 1 2 d S
S2 S 0.7500 0.2500 0.6340(14) 0.024(3) Uani 1 4 d S

loop_
_atom_site_aniso_label
_atom_site_aniso_U_11
_atom_site_aniso_U_22
_atom_site_aniso_U_33
_atom_site_aniso_U_23
_atom_site_aniso_U_13
_atom_site_aniso_U_12
Pb1 0.0342(11) 0.0241(9) 0.0559(11) 0.000 -0.0011(8) 0.000
Au1 0.0263(13) 0.0134(8) 0.0467(13) 0.000 0.000 0.000
Bi1 0.0308(13) 0.0213(10) 0.0535(15) 0.000 0.000 0.000
Te1 0.0293(15) 0.0227(12) 0.0455(16) 0.000 0.0019(11) 0.000
S1 0.023(5) 0.011(4) 0.033(5) 0.000 0.011(4) 0.000
S2 0.018(7) 0.021(6) 0.034(7) 0.000 0.000 0.000

loop_
_atom_type_symbol
_atom_type_description
_atom_type_scat_dispersion_real
_atom_type_scat_dispersion_imag
_atom_type_scat_source
S S 0.1246 0.1234 'International Tables Vol C Tables 4.2.6.8 and 6.1.1.4'
Te Te -0.5308 1.6751 'International Tables Vol C Tables 4.2.6.8 and 6.1.1.4'
Au Au -2.0133 8.8022 'International Tables Vol C Tables 4.2.6.8 and 6.1.1.4'
Pb Pb -3.3944 10.1111 'International Tables Vol C Tables 4.2.6.8 and 6.1.1.4'
Bi Bi -4.1077 10.2566 'International Tables Vol C Tables 4.2.6.8 and 6.1.1.4'

loop_
_geom_angle_atom_site_label_1
_geom_angle_atom_site_label_2
_geom_angle_atom_site_label_3
_geom_angle
_geom_angle_site_symmetry_1
_geom_angle_site_symmetry_3
S1 Pb1 S1 79.9(2) . 5_666
S1 Pb1 S1 79.9(2) . 5_656
S1 Pb1 S1 87.9(2) 5_666 5_656
S1 Pb1 S2 80.3(3) . 5_656
S1 Pb1 S2 160.1(3) 5_666 5_656
S1 Pb1 S2 89.15(14) 5_656 5_656
S1 Pb1 S2 80.3(3) . 5_666
S1 Pb1 S2 89.15(14) 5_666 5_666
S1 Pb1 S2 160.1(3) 5_656 5_666
S2 Pb1 S2 87.04(9) 5_656 5_666
Te1 Au1 Te1 179.21(14) 2_545 1_565
Te1 Au1 Te1 98.16(10) 2_545 2
Te1 Au1 Te1 81.84(10) 1_565 2
Te1 Au1 Te1 81.84(10) 2_545 .
Te1 Au1 Te1 98.16(10) 1_565 .
Te1 Au1 Te1 179.21(14) 2 .
S2 Bi1 S1 84.07(19) . 6_666
S2 Bi1 S1 84.07(19) . 5_656
S1 Bi1 S1 168.1(4) 6_666 5_656
S2 Bi1 S1 84.07(19) . 5_666
S1 Bi1 S1 88.7(3) 6_666 5_666
S1 Bi1 S1 90.1(2) 5_656 5_666
S2 Bi1 S1 84.07(19) . 6_656
S1 Bi1 S1 90.1(2) 6_666 6_656
S1 Bi1 S1 88.7(3) 5_656 6_656
S1 Bi1 S1 168.1(4) 5_666 6_656
Au1 Te1 Au1 98.16(10) 1_545 .
Pb1 S1 Bi1 97.2(3) . 5_656
Pb1 S1 Bi1 97.2(3) . 5_666
Bi1 S1 Bi1 90.1(2) 5_656 5_666
Pb1 S1 Pb1 100.1(2) . 5_666
Bi1 S1 Pb1 162.7(4) 5_656 5_666
Bi1 S1 Pb1 88.45(6) 5_666 5_666
Pb1 S1 Pb1 100.1(2) . 5_656
Bi1 S1 Pb1 88.45(6) 5_656 5_656
Bi1 S1 Pb1 162.7(4) 5_666 5_656
Pb1 S1 Pb1 87.9(2) 5_666 5_656
Bi1 S2 Pb1 98.4(3) . 6_666
Bi1 S2 Pb1 98.4(3) . 5_656
Pb1 S2 Pb1 163.1(5) 6_666 5_656
Bi1 S2 Pb1 98.4(3) . 5_666
Pb1 S2 Pb1 90.49(9) 6_666 5_666
Pb1 S2 Pb1 87.04(9) 5_656 5_666
Bi1 S2 Pb1 98.4(3) . 6_656
Pb1 S2 Pb1 87.04(9) 6_666 6_656
Pb1 S2 Pb1 90.49(9) 5_656 6_656
Pb1 S2 Pb1 163.1(5) 5_666 6_656

loop_
_geom_bond_atom_site_label_1
_geom_bond_atom_site_label_2
_geom_bond_distance
_geom_bond_site_symmetry_2
Pb1 S1 2.796(9) .
Pb1 S1 2.955(7) 5_666
Pb1 S1 2.955(7) 5_656
Pb1 S2 2.977(2) 5_656
Pb1 S2 2.977(2) 5_666
Au1 Te1 2.713(2) 2_545
Au1 Te1 2.713(2) 1_565
Au1 Te1 2.713(2) 2
Au1 Te1 2.713(2) .
Bi1 S2 2.656(14) .
Bi1 S1 2.897(6) 6_666
Bi1 S1 2.897(6) 5_656
Bi1 S1 2.897(6) 5_666
Bi1 S1 2.897(6) 6_656
Te1 Au1 2.713(2) 1_545
S1 Bi1 2.897(6) 5_656
S1 Bi1 2.897(6) 5_666
S1 Pb1 2.955(7) 5_666
S1 Pb1 2.955(7) 5_656
S2 Pb1 2.977(2) 6_666
S2 Pb1 2.977(2) 5_656
S2 Pb1 2.977(2) 5_666
S2 Pb1 2.977(2) 6_656
